data_7123521
loop_
_publ_author_name
'Mehta, Meera'
'Goicoechea, Jose M.'

_publ_section_title
;
 Carboboration of isocyanates with tris(pentafluorophenyl)borane and
 evidence for dissociative FLP chemistry of an acid--base pair
;
_journal_name_full 'Chemical Communications'
_journal_paper_doi 10.1039/C9CC02707F
_journal_year 2019
_chemical_formula_moiety 'C32 H15 B Cl F15 N2 O2'
_chemical_formula_sum 'C32 H15 B Cl F15 N2 O2'
_chemical_formula_weight 790.72
_chemical_name_systematic
;
 cyclo-[B(C6F5)2N(C6H4Cl)C(O)N(C6H10)C(C6F5)O]
;
_space_group_crystal_system monoclinic
_space_group_IT_number 4
_space_group_name_Hall 'P 2yb'
_space_group_name_H-M_alt 'P 1 21 1'
_symmetry_space_group_name_Hall 'P 2yb'
_symmetry_space_group_name_H-M 'P 1 21 1'
_atom_sites_solution_hydrogens geom
_audit_creation_method SHELXL-2018/1
_audit_update_record
;
2019-04-04 deposited with the CCDC.    2019-05-23 downloaded from the CCDC.
;
_cell_angle_alpha 90
_cell_angle_beta 104.1050(10)
_cell_angle_gamma 90
_cell_formula_units_Z 4
_cell_length_a 15.00220(10)
_cell_length_b 12.8083(2)
_cell_length_c 17.2649(2)
_cell_measurement_reflns_used 18873
_cell_measurement_temperature 150(2)
_cell_measurement_theta_max 76.1520
_cell_measurement_theta_min 4.2930
_cell_volume 3217.48(7)
_computing_cell_refinement 'CrysAlisPro 1.171.39.46 (Rigaku OD, 2018)'
_computing_data_collection 'CrysAlisPro 1.171.39.46 (Rigaku OD, 2018)'
_computing_data_reduction 'CrysAlisPro 1.171.39.46 (Rigaku OD, 2018)'
_computing_structure_refinement 'SHELXL-2018/1 (Sheldrick, 2018)'
_computing_structure_solution 'SHELXS-97 (Sheldrick, 1990)'
_diffrn_ambient_temperature 150(2)
_diffrn_detector_area_resol_mean 10.4102
_diffrn_measured_fraction_theta_full 1.000
_diffrn_measured_fraction_theta_max 0.992
_diffrn_measurement_device_type 'SuperNova, Dual, Cu at zero, Atlas'
_diffrn_measurement_method '\w scans'
_diffrn_radiation_monochromator mirror
_diffrn_radiation_source 'SuperNova (Cu) X-ray Source'
_diffrn_radiation_type CuK\a
_diffrn_radiation_wavelength 1.54184
_diffrn_reflns_av_R_equivalents 0.0429
_diffrn_reflns_av_unetI/netI 0.0361
_diffrn_reflns_Laue_measured_fraction_full 1.000
_diffrn_reflns_Laue_measured_fraction_max 0.992
_diffrn_reflns_limit_h_max 18
_diffrn_reflns_limit_h_min -18
_diffrn_reflns_limit_k_max 14
_diffrn_reflns_limit_k_min -16
_diffrn_reflns_limit_l_max 21
_diffrn_reflns_limit_l_min -21
_diffrn_reflns_number 41515
_diffrn_reflns_point_group_measured_fraction_full 0.971
_diffrn_reflns_point_group_measured_fraction_max 0.950
_diffrn_reflns_theta_full 67.684
_diffrn_reflns_theta_max 76.467
_diffrn_reflns_theta_min 3.505
_exptl_absorpt_coefficient_mu 2.187
_exptl_absorpt_correction_T_max 1.00000
_exptl_absorpt_correction_T_min 0.67603
_exptl_absorpt_correction_type multi-scan
_exptl_absorpt_process_details
;
CrysAlisPro 1.171.39.46 (Rigaku Oxford Diffraction, 2018)
Empirical absorption correction using spherical harmonics,
 implemented in SCALE3 ABSPACK scaling algorithm.
;
_exptl_crystal_colour colourless
_exptl_crystal_density_diffrn 1.632
_exptl_crystal_description block
_exptl_crystal_F_000 1576
_exptl_crystal_size_max 0.320
_exptl_crystal_size_mid 0.120
_exptl_crystal_size_min 0.120
_refine_diff_density_max 0.254
_refine_diff_density_min -0.305
_refine_diff_density_rms 0.040
_refine_ls_abs_structure_details
;
 Flack x determined using 5077 quotients [(I+)-(I-)]/[(I+)+(I-)]
 (Parsons, Flack and Wagner, Acta Cryst. B69 (2013) 249-259).
;
_refine_ls_abs_structure_Flack -0.003(7)
_refine_ls_extinction_method none
_refine_ls_goodness_of_fit_ref 1.033
_refine_ls_hydrogen_treatment constr
_refine_ls_matrix_type full
_refine_ls_number_parameters 955
_refine_ls_number_reflns 12803
_refine_ls_number_restraints 1
_refine_ls_restrained_S_all 1.033
_refine_ls_R_factor_all 0.0365
_refine_ls_R_factor_gt 0.0335
_refine_ls_shift/su_max 0.000
_refine_ls_shift/su_mean 0.000
_refine_ls_structure_factor_coef Fsqd
_refine_ls_weighting_details 'w=1/[\s^2^(Fo^2^)+(0.0445P)^2^+0.3928P] where P=(Fo^2^+2Fc^2^)/3'
_refine_ls_weighting_scheme calc
_refine_ls_wR_factor_gt 0.0841
_refine_ls_wR_factor_ref 0.0873
_reflns_Friedel_coverage 0.829
_reflns_Friedel_fraction_full 0.940
_reflns_Friedel_fraction_max 0.903
_reflns_number_gt 12002
_reflns_number_total 12803
_reflns_threshold_expression 'I > 2\s(I)'
_cod_data_source_file c9cc02707f2.cif
_cod_data_source_block MM439
_cod_database_code 7123521
_shelx_shelxl_version_number 2018/1
_shelx_space_group_comment
;
The symmetry employed for this shelxl refinement is uniquely defined
by the following loop, which should always be used as a source of
symmetry information in preference to the above space-group names.
They are only intended as comments.
;
_shelx_estimated_absorpt_t_min 0.541
_shelx_estimated_absorpt_t_max 0.779

loop_
_space_group_symop_operation_xyz
'x, y, z'
'-x, y+1/2, -z'

loop_
_atom_site_label
_atom_site_type_symbol
_atom_site_fract_x
_atom_site_fract_y
_atom_site_fract_z
_atom_site_U_iso_or_equiv
_atom_site_adp_type
_atom_site_occupancy
_atom_site_site_symmetry_order
_atom_site_calc_flag
_atom_site_refinement_flags_posn
_atom_site_refinement_flags_adp
B1 B 0.81624(19) 0.5570(3) 0.72467(18) 0.0288(6) Uani 1 1 d . .
N1 N 0.90746(14) 0.53603(19) 0.78657(14) 0.0294(5) Uani 1 1 d . .
C1 C 0.94241(18) 0.4401(2) 0.79983(17) 0.0305(5) Uani 1 1 d . .
O1 O 1.01551(14) 0.41286(17) 0.84232(14) 0.0386(5) Uani 1 1 d . .
N2 N 0.88048(14) 0.35739(19) 0.75786(14) 0.0288(5) Uani 1 1 d . .
C2 C 0.78997(17) 0.3732(2) 0.74023(16) 0.0281(5) Uani 1 1 d . .
O2 O 0.75414(12) 0.46287(15) 0.73426(11) 0.0283(4) Uani 1 1 d . .
C3 C 0.76689(17) 0.6602(2) 0.74851(17) 0.0294(5) Uani 1 1 d . .
C4 C 0.73652(18) 0.6617(2) 0.81868(18) 0.0325(6) Uani 1 1 d . .
C5 C 0.69842(19) 0.7483(3) 0.84484(19) 0.0371(6) Uani 1 1 d . .
C6 C 0.6918(2) 0.8401(3) 0.8027(2) 0.0407(7) Uani 1 1 d . .
C7 C 0.7201(2) 0.8430(3) 0.7322(2) 0.0399(7) Uani 1 1 d . .
C8 C 0.75509(19) 0.7533(3) 0.70688(18) 0.0357(6) Uani 1 1 d . .
C9 C 0.82347(17) 0.5475(2) 0.63183(16) 0.0285(5) Uani 1 1 d . .
C10 C 0.74312(18) 0.5460(2) 0.57096(17) 0.0320(6) Uani 1 1 d . .
C11 C 0.7404(2) 0.5338(3) 0.49151(18) 0.0370(6) Uani 1 1 d . .
C12 C 0.8223(2) 0.5252(3) 0.46827(18) 0.0379(6) Uani 1 1 d . .
C13 C 0.9036(2) 0.5274(3) 0.5258(2) 0.0384(6) Uani 1 1 d . .
C14 C 0.90351(18) 0.5370(2) 0.60513(18) 0.0325(6) Uani 1 1 d . .
C15 C 0.96039(16) 0.6198(2) 0.83120(17) 0.0295(5) Uani 1 1 d . .
C16 C 0.98028(19) 0.6202(3) 0.91330(18) 0.0352(6) Uani 1 1 d . .
H16 H 0.960911 0.563536 0.940758 0.042 Uiso 1 1 calc R U
C17 C 1.0283(2) 0.7023(3) 0.95629(18) 0.0398(7) Uani 1 1 d . .
H17 H 1.041936 0.702544 1.012994 0.048 Uiso 1 1 calc R U
C18 C 1.05596(19) 0.7840(3) 0.91546(19) 0.0375(6) Uani 1 1 d . .
Cl1 Cl 1.11642(6) 0.88806(7) 0.96970(6) 0.0535(2) Uani 1 1 d . .
C19 C 1.0358(2) 0.7856(3) 0.8336(2) 0.0415(7) Uani 1 1 d . .
H19 H 1.054386 0.842982 0.806318 0.050 Uiso 1 1 calc R U
C20 C 0.9878(2) 0.7026(3) 0.79082(19) 0.0386(6) Uani 1 1 d . .
H20 H 0.973945 0.702669 0.734114 0.046 Uiso 1 1 calc R U
C21 C 0.91966(18) 0.2522(2) 0.74610(17) 0.0300(5) Uani 1 1 d . .
H21 H 0.870282 0.213421 0.707448 0.036 Uiso 1 1 calc R U
C22 C 0.9436(2) 0.1873(3) 0.82205(18) 0.0359(6) Uani 1 1 d . .
H22A H 0.889107 0.181031 0.844555 0.043 Uiso 1 1 calc R U
H22B H 0.993222 0.221893 0.862232 0.043 Uiso 1 1 calc R U
C23 C 0.9751(2) 0.0787(3) 0.8028(2) 0.0425(7) Uani 1 1 d . .
H23A H 0.993080 0.037203 0.852547 0.051 Uiso 1 1 calc R U
H23B H 0.923577 0.042352 0.765927 0.051 Uiso 1 1 calc R U
C24 C 1.0566(2) 0.0867(3) 0.7644(3) 0.0480(8) Uani 1 1 d . .
H24A H 1.109878 0.117201 0.803287 0.058 Uiso 1 1 calc R U
H24B H 1.073997 0.015970 0.750359 0.058 Uiso 1 1 calc R U
C25 C 1.0332(2) 0.1542(3) 0.6897(2) 0.0445(7) Uani 1 1 d . .
H25A H 0.984446 0.119618 0.648671 0.053 Uiso 1 1 calc R U
H25B H 1.088188 0.161225 0.668057 0.053 Uiso 1 1 calc R U
C26 C 1.0004(2) 0.2622(3) 0.7070(2) 0.0372(6) Uani 1 1 d . .
H26A H 0.981128 0.302198 0.656649 0.045 Uiso 1 1 calc R U
H26B H 1.051380 0.300470 0.743097 0.045 Uiso 1 1 calc R U
C27 C 0.72402(17) 0.2836(2) 0.72771(17) 0.0290(5) Uani 1 1 d . .
C28 C 0.69135(18) 0.2471(2) 0.79098(18) 0.0317(6) Uani 1 1 d . .
C29 C 0.62579(19) 0.1691(2) 0.7796(2) 0.0355(6) Uani 1 1 d . .
C30 C 0.59353(19) 0.1267(2) 0.7051(2) 0.0379(6) Uani 1 1 d . .
C31 C 0.6255(2) 0.1624(3) 0.64099(19) 0.0374(6) Uani 1 1 d . .
C32 C 0.68936(19) 0.2420(2) 0.65284(18) 0.0336(6) Uani 1 1 d . .
F1 F 0.74608(13) 0.57570(15) 0.86517(11) 0.0407(4) Uani 1 1 d . .
F2 F 0.66882(14) 0.74494(18) 0.91261(12) 0.0495(5) Uani 1 1 d . .
F3 F 0.65886(14) 0.92645(17) 0.82964(14) 0.0526(5) Uani 1 1 d . .
F4 F 0.71266(17) 0.93122(17) 0.69015(15) 0.0576(5) Uani 1 1 d . .
F5 F 0.78050(14) 0.76113(16) 0.63702(12) 0.0471(4) Uani 1 1 d . .
F6 F 0.66177(11) 0.55757(17) 0.59062(10) 0.0418(4) Uani 1 1 d . .
F7 F 0.66051(13) 0.5307(2) 0.43576(11) 0.0499(5) Uani 1 1 d . .
F8 F 0.82103(15) 0.5150(2) 0.39108(12) 0.0551(5) Uani 1 1 d . .
F9 F 0.98314(13) 0.5198(2) 0.50366(14) 0.0572(6) Uani 1 1 d . .
F10 F 0.98645(11) 0.53550(17) 0.65729(11) 0.0431(4) Uani 1 1 d . .
F11 F 0.72201(12) 0.28986(15) 0.86306(10) 0.0401(4) Uani 1 1 d . .
F12 F 0.59341(13) 0.13593(16) 0.84094(13) 0.0471(5) Uani 1 1 d . .
F13 F 0.53006(13) 0.05198(17) 0.69284(15) 0.0530(5) Uani 1 1 d . .
F14 F 0.59536(14) 0.11919(19) 0.56936(13) 0.0525(5) Uani 1 1 d . .
F15 F 0.71928(13) 0.27900(17) 0.59060(11) 0.0442(4) Uani 1 1 d . .
B101 B 0.3061(2) 0.5019(3) 0.68909(19) 0.0296(6) Uani 1 1 d . .
N101 N 0.39363(15) 0.43607(19) 0.70058(14) 0.0289(5) Uani 1 1 d . .
C101 C 0.44513(18) 0.4081(2) 0.77159(17) 0.0312(6) Uani 1 1 d . .
O101 O 0.51621(14) 0.3593(2) 0.78729(13) 0.0419(5) Uani 1 1 d . .
N102 N 0.40452(15) 0.4379(2) 0.83889(14) 0.0310(5) Uani 1 1 d . .
C102 C 0.31398(18) 0.4497(2) 0.82546(16) 0.0292(5) Uani 1 1 d . .
O102 O 0.26128(12) 0.46406(17) 0.75690(11) 0.0301(4) Uani 1 1 d . .
C103 C 0.32014(18) 0.6268(2) 0.70827(16) 0.0295(5) Uani 1 1 d . .
C104 C 0.40259(18) 0.6808(2) 0.73230(17) 0.0315(6) Uani 1 1 d . .
C105 C 0.4082(2) 0.7858(3) 0.74682(17) 0.0376(6) Uani 1 1 d . .
C106 C 0.3288(2) 0.8444(3) 0.7389(2) 0.0410(7) Uani 1 1 d . .
C107 C 0.2450(2) 0.7939(3) 0.7171(2) 0.0412(7) Uani 1 1 d . .
C108 C 0.2424(2) 0.6887(3) 0.70260(19) 0.0369(6) Uani 1 1 d . .
C109 C 0.23841(17) 0.4752(2) 0.60336(17) 0.0314(6) Uani 1 1 d . .
C110 C 0.23515(19) 0.5360(3) 0.53613(18) 0.0352(6) Uani 1 1 d . .
C111 C 0.1843(2) 0.5096(3) 0.46039(18) 0.0390(7) Uani 1 1 d . .
C112 C 0.1323(2) 0.4204(3) 0.44991(19) 0.0407(7) Uani 1 1 d . .
C113 C 0.1334(2) 0.3567(3) 0.5142(2) 0.0415(7) Uani 1 1 d . .
C114 C 0.18695(19) 0.3841(3) 0.58881(18) 0.0356(6) Uani 1 1 d . .
C115 C 0.42299(17) 0.3962(2) 0.63209(16) 0.0292(5) Uani 1 1 d . .
C116 C 0.4671(2) 0.4612(3) 0.58966(18) 0.0353(6) Uani 1 1 d . .
H116 H 0.482055 0.530783 0.607175 0.042 Uiso 1 1 calc R U
C117 C 0.4895(2) 0.4241(3) 0.52094(19) 0.0376(6) Uani 1 1 d . .
H117 H 0.520145 0.468055 0.491440 0.045 Uiso 1 1 calc R U
C118 C 0.46695(19) 0.3239(3) 0.49622(17) 0.0361(6) Uani 1 1 d . .
Cl12 Cl 0.49266(7) 0.27770(9) 0.40952(5) 0.0549(2) Uani 1 1 d . .
C119 C 0.4239(2) 0.2578(3) 0.5389(2) 0.0410(7) Uani 1 1 d . .
H119 H 0.409203 0.188275 0.521188 0.049 Uiso 1 1 calc R U
C120 C 0.4022(2) 0.2941(3) 0.60776(18) 0.0367(6) Uani 1 1 d . .
H120 H 0.373383 0.249151 0.638086 0.044 Uiso 1 1 calc R U
C121 C 0.46529(19) 0.4343(3) 0.92194(17) 0.0355(6) Uani 1 1 d . .
H121 H 0.429986 0.467862 0.957475 0.043 Uiso 1 1 calc R U
C122 C 0.5511(2) 0.5008(3) 0.9279(2) 0.0467(8) Uani 1 1 d . .
H12A H 0.533241 0.573172 0.910878 0.056 Uiso 1 1 calc R U
H12B H 0.587725 0.472187 0.892152 0.056 Uiso 1 1 calc R U
C123 C 0.6088(3) 0.5004(4) 1.0144(2) 0.0636(12) Uani 1 1 d . .
H12C H 0.666451 0.539690 1.017790 0.076 Uiso 1 1 calc R U
H12D H 0.574306 0.535734 1.049021 0.076 Uiso 1 1 calc R U
C124 C 0.6315(2) 0.3901(5) 1.0437(2) 0.0661(13) Uani 1 1 d . .
H12E H 0.668389 0.391766 1.099699 0.079 Uiso 1 1 calc R U
H12F H 0.668697 0.355946 1.010839 0.079 Uiso 1 1 calc R U
C125 C 0.5445(3) 0.3274(4) 1.0390(2) 0.0581(11) Uani 1 1 d . .
H12G H 0.508500 0.359857 1.073632 0.070 Uiso 1 1 calc R U
H12H H 0.560933 0.255610 1.058557 0.070 Uiso 1 1 calc R U
C126 C 0.4859(2) 0.3233(3) 0.9524(2) 0.0447(8) Uani 1 1 d . .
H12I H 0.519655 0.285596 0.918266 0.054 Uiso 1 1 calc R U
H12J H 0.427815 0.285515 0.950324 0.054 Uiso 1 1 calc R U
C127 C 0.26733(17) 0.4447(3) 0.89274(16) 0.0323(6) Uani 1 1 d . .
C128 C 0.2592(2) 0.5321(3) 0.9373(2) 0.0412(7) Uani 1 1 d . .
C129 C 0.2138(2) 0.5267(4) 0.9983(2) 0.0521(10) Uani 1 1 d . .
C130 C 0.1741(2) 0.4341(4) 1.0119(2) 0.0562(11) Uani 1 1 d . .
C131 C 0.1805(2) 0.3474(4) 0.9677(2) 0.0513(10) Uani 1 1 d . .
C132 C 0.22756(19) 0.3531(3) 0.90793(18) 0.0385(7) Uani 1 1 d . .
F101 F 0.48383(11) 0.63003(15) 0.74160(11) 0.0385(4) Uani 1 1 d . .
F102 F 0.48990(14) 0.83370(17) 0.76971(12) 0.0485(5) Uani 1 1 d . .
F103 F 0.33308(18) 0.94667(17) 0.75322(14) 0.0571(5) Uani 1 1 d . .
F104 F 0.16680(16) 0.84866(18) 0.71022(16) 0.0583(6) Uani 1 1 d . .
F105 F 0.15849(12) 0.64402(16) 0.68081(14) 0.0475(5) Uani 1 1 d . .
F106 F 0.28463(14) 0.62414(17) 0.54175(11) 0.0462(4) Uani 1 1 d . .
F107 F 0.18555(15) 0.5711(2) 0.39785(12) 0.0547(5) Uani 1 1 d . .
F108 F 0.07932(14) 0.3964(2) 0.37748(13) 0.0554(5) Uani 1 1 d . .
F109 F 0.08346(16) 0.26858(19) 0.50510(14) 0.0599(6) Uani 1 1 d . .
F110 F 0.18906(14) 0.31659(16) 0.64901(12) 0.0480(5) Uani 1 1 d . .
F111 F 0.29741(17) 0.62294(19) 0.92336(16) 0.0593(6) Uani 1 1 d . .
F112 F 0.21012(17) 0.6096(3) 1.04383(15) 0.0780(9) Uani 1 1 d . .
F113 F 0.12969(15) 0.4288(3) 1.07027(14) 0.0889(11) Uani 1 1 d . .
F114 F 0.14260(17) 0.2570(3) 0.98154(16) 0.0805(9) Uani 1 1 d . .
F115 F 0.23496(15) 0.26770(18) 0.86575(13) 0.0532(5) Uani 1 1 d . .

loop_
_atom_site_aniso_label
_atom_site_aniso_U_11
_atom_site_aniso_U_22
_atom_site_aniso_U_33
_atom_site_aniso_U_23
_atom_site_aniso_U_13
_atom_site_aniso_U_12
B1 0.0180(12) 0.0336(16) 0.0341(14) 0.0008(12) 0.0048(10) 0.0020(11)
N1 0.0197(9) 0.0311(12) 0.0355(11) -0.0003(9) 0.0030(8) 0.0009(9)
C1 0.0217(11) 0.0330(14) 0.0360(14) -0.0019(11) 0.0053(10) 0.0016(10)
O1 0.0239(9) 0.0371(12) 0.0486(12) -0.0023(9) -0.0034(8) 0.0052(8)
N2 0.0190(9) 0.0323(12) 0.0336(11) -0.0006(9) 0.0033(8) 0.0027(9)
C2 0.0221(11) 0.0341(14) 0.0275(12) -0.0001(10) 0.0048(9) 0.0002(10)
O2 0.0188(8) 0.0294(10) 0.0359(10) 0.0000(7) 0.0054(7) 0.0008(7)
C3 0.0183(10) 0.0315(14) 0.0370(13) -0.0026(11) 0.0044(9) 0.0007(10)
C4 0.0220(11) 0.0328(14) 0.0415(15) -0.0022(11) 0.0057(10) -0.0009(10)
C5 0.0249(12) 0.0446(17) 0.0412(15) -0.0083(12) 0.0068(11) -0.0003(12)
C6 0.0259(12) 0.0339(16) 0.0582(19) -0.0126(13) 0.0022(12) 0.0038(11)
C7 0.0307(13) 0.0294(15) 0.0552(19) 0.0020(13) 0.0020(13) 0.0028(11)
C8 0.0258(12) 0.0371(16) 0.0419(15) 0.0002(12) 0.0040(11) 0.0007(11)
C9 0.0208(11) 0.0304(14) 0.0346(13) 0.0016(10) 0.0071(10) 0.0016(10)
C10 0.0213(11) 0.0395(16) 0.0359(14) 0.0009(11) 0.0085(10) 0.0037(11)
C11 0.0276(13) 0.0457(17) 0.0348(14) -0.0007(12) 0.0024(11) 0.0016(12)
C12 0.0378(15) 0.0444(17) 0.0336(14) -0.0028(12) 0.0127(12) 0.0007(13)
C13 0.0294(13) 0.0443(17) 0.0461(16) -0.0007(13) 0.0183(12) 0.0047(12)
C14 0.0202(11) 0.0366(15) 0.0402(15) 0.0014(11) 0.0063(10) 0.0008(10)
C15 0.0182(10) 0.0326(14) 0.0361(14) -0.0021(11) 0.0034(10) 0.0019(10)
C16 0.0289(12) 0.0404(16) 0.0366(14) 0.0005(12) 0.0089(11) 0.0009(12)
C17 0.0344(14) 0.0499(18) 0.0325(14) -0.0070(13) 0.0035(11) 0.0048(13)
C18 0.0227(11) 0.0385(16) 0.0480(16) -0.0103(13) 0.0022(11) 0.0031(11)
Cl1 0.0369(4) 0.0499(5) 0.0655(5) -0.0224(4) -0.0032(3) -0.0020(3)
C19 0.0392(15) 0.0377(17) 0.0488(17) -0.0050(13) 0.0131(13) -0.0066(13)
C20 0.0396(15) 0.0391(16) 0.0360(15) -0.0025(12) 0.0069(12) -0.0047(13)
C21 0.0230(11) 0.0304(14) 0.0364(13) -0.0026(11) 0.0069(10) 0.0023(10)
C22 0.0293(13) 0.0400(16) 0.0385(15) 0.0036(12) 0.0084(11) 0.0029(12)
C23 0.0354(15) 0.0376(17) 0.0544(18) 0.0076(14) 0.0109(13) 0.0058(12)
C24 0.0302(14) 0.0378(17) 0.078(2) -0.0013(16) 0.0163(15) 0.0080(12)
C25 0.0345(14) 0.0404(18) 0.066(2) -0.0070(15) 0.0265(14) -0.0009(13)
C26 0.0290(13) 0.0379(16) 0.0480(16) 0.0010(13) 0.0154(12) 0.0005(12)
C27 0.0192(10) 0.0301(14) 0.0373(13) 0.0002(11) 0.0058(9) 0.0022(10)
C28 0.0236(11) 0.0324(14) 0.0392(14) -0.0011(11) 0.0077(10) 0.0035(10)
C29 0.0255(12) 0.0335(15) 0.0509(17) 0.0039(12) 0.0156(12) 0.0031(11)
C30 0.0224(11) 0.0310(14) 0.0596(18) -0.0041(13) 0.0082(12) -0.0016(11)
C31 0.0272(12) 0.0384(16) 0.0439(15) -0.0098(12) 0.0039(11) 0.0007(12)
C32 0.0267(12) 0.0379(16) 0.0353(14) -0.0017(11) 0.0057(10) 0.0022(11)
F1 0.0425(9) 0.0397(10) 0.0433(9) 0.0025(7) 0.0174(8) 0.0046(8)
F2 0.0438(10) 0.0581(13) 0.0509(11) -0.0140(9) 0.0200(9) 0.0027(9)
F3 0.0428(10) 0.0391(11) 0.0727(14) -0.0171(9) 0.0079(9) 0.0088(8)
F4 0.0625(13) 0.0338(10) 0.0757(15) 0.0089(9) 0.0154(11) 0.0091(9)
F5 0.0552(11) 0.0401(10) 0.0502(11) 0.0105(8) 0.0210(9) 0.0051(9)
F6 0.0172(7) 0.0699(13) 0.0381(9) -0.0005(8) 0.0060(6) 0.0042(7)
F7 0.0319(9) 0.0795(15) 0.0347(9) -0.0055(9) 0.0010(7) 0.0020(9)
F8 0.0527(11) 0.0783(15) 0.0378(10) -0.0065(10) 0.0178(9) -0.0004(11)
F9 0.0342(10) 0.0855(17) 0.0601(12) -0.0022(11) 0.0275(9) 0.0069(10)
F10 0.0182(7) 0.0616(12) 0.0489(10) -0.0025(9) 0.0072(7) 0.0027(7)
F11 0.0400(9) 0.0461(11) 0.0349(8) -0.0023(7) 0.0108(7) -0.0036(8)
F12 0.0429(10) 0.0457(11) 0.0607(12) 0.0067(9) 0.0279(9) -0.0038(8)
F13 0.0338(9) 0.0432(11) 0.0812(15) -0.0081(10) 0.0125(9) -0.0137(8)
F14 0.0437(10) 0.0596(13) 0.0495(11) -0.0196(10) 0.0023(8) -0.0097(10)
F15 0.0447(9) 0.0513(11) 0.0366(9) -0.0042(8) 0.0101(7) -0.0050(9)
B101 0.0200(12) 0.0384(17) 0.0314(14) 0.0034(12) 0.0085(11) -0.0005(11)
N101 0.0226(9) 0.0360(13) 0.0298(11) 0.0009(9) 0.0096(8) 0.0029(9)
C101 0.0243(12) 0.0394(16) 0.0325(13) 0.0004(11) 0.0118(10) 0.0035(11)
O101 0.0295(10) 0.0609(15) 0.0363(11) 0.0052(10) 0.0098(8) 0.0186(10)
N102 0.0219(10) 0.0423(14) 0.0305(11) 0.0011(9) 0.0095(9) 0.0048(9)
C102 0.0251(12) 0.0317(14) 0.0332(13) 0.0010(10) 0.0114(10) 0.0002(10)
O102 0.0211(8) 0.0392(11) 0.0317(9) 0.0027(8) 0.0095(7) 0.0016(7)
C103 0.0243(11) 0.0350(14) 0.0305(12) 0.0027(10) 0.0095(10) 0.0025(11)
C104 0.0257(12) 0.0401(16) 0.0304(12) 0.0020(11) 0.0100(10) 0.0016(11)
C105 0.0366(14) 0.0453(17) 0.0319(13) -0.0032(12) 0.0105(11) -0.0087(13)
C106 0.0539(18) 0.0347(16) 0.0387(16) -0.0014(12) 0.0197(14) -0.0001(14)
C107 0.0399(15) 0.0385(17) 0.0511(17) 0.0054(13) 0.0223(13) 0.0107(13)
C108 0.0262(13) 0.0437(17) 0.0437(16) 0.0021(13) 0.0137(11) 0.0012(12)
C109 0.0203(11) 0.0394(15) 0.0346(14) 0.0007(11) 0.0068(10) 0.0038(10)
C110 0.0251(12) 0.0434(17) 0.0374(14) 0.0027(12) 0.0079(11) 0.0015(12)
C111 0.0297(13) 0.0532(19) 0.0327(14) 0.0038(13) 0.0050(11) 0.0100(13)
C112 0.0260(12) 0.056(2) 0.0362(15) -0.0082(13) -0.0004(11) 0.0096(12)
C113 0.0273(13) 0.0420(17) 0.0529(18) -0.0096(14) 0.0051(12) 0.0013(12)
C114 0.0257(12) 0.0404(16) 0.0407(15) 0.0034(12) 0.0080(11) 0.0029(12)
C115 0.0198(10) 0.0381(15) 0.0296(12) 0.0010(10) 0.0057(9) 0.0050(10)
C116 0.0328(13) 0.0372(16) 0.0392(15) 0.0003(12) 0.0152(11) -0.0006(12)
C117 0.0342(14) 0.0437(17) 0.0382(15) 0.0043(12) 0.0151(12) 0.0053(12)
C118 0.0269(12) 0.0516(18) 0.0307(13) -0.0037(12) 0.0086(10) 0.0080(12)
Cl12 0.0600(5) 0.0715(6) 0.0372(4) -0.0104(4) 0.0196(3) 0.0084(4)
C119 0.0378(14) 0.0421(18) 0.0451(16) -0.0095(13) 0.0141(13) -0.0039(13)
C120 0.0336(13) 0.0403(17) 0.0387(15) 0.0000(12) 0.0138(11) -0.0035(12)
C121 0.0236(12) 0.0530(18) 0.0304(13) 0.0006(12) 0.0072(10) 0.0027(12)
C122 0.0314(14) 0.065(2) 0.0421(17) 0.0008(15) 0.0061(12) -0.0077(15)
C123 0.0382(17) 0.108(4) 0.0415(19) -0.009(2) 0.0044(15) -0.011(2)
C124 0.0347(16) 0.123(4) 0.0365(17) 0.012(2) 0.0009(13) 0.009(2)
C125 0.0418(17) 0.096(3) 0.0365(17) 0.0199(18) 0.0092(14) 0.0143(19)
C126 0.0338(14) 0.063(2) 0.0378(16) 0.0120(14) 0.0101(12) 0.0081(15)
C127 0.0216(11) 0.0447(17) 0.0314(13) 0.0027(11) 0.0078(10) 0.0001(11)
C128 0.0303(13) 0.052(2) 0.0425(16) -0.0046(14) 0.0106(12) 0.0062(13)
C129 0.0310(14) 0.089(3) 0.0352(15) -0.0119(17) 0.0055(12) 0.0184(17)
C130 0.0220(13) 0.118(4) 0.0304(15) 0.0059(19) 0.0087(11) 0.0041(17)
C131 0.0235(13) 0.090(3) 0.0396(16) 0.0201(17) 0.0055(12) -0.0128(15)
C132 0.0258(12) 0.0547(19) 0.0340(14) 0.0048(13) 0.0054(11) -0.0077(12)
F101 0.0222(7) 0.0472(10) 0.0451(9) -0.0019(8) 0.0060(6) -0.0011(7)
F102 0.0456(10) 0.0528(12) 0.0466(10) -0.0100(8) 0.0102(8) -0.0189(9)
F103 0.0755(15) 0.0365(11) 0.0640(13) -0.0056(9) 0.0263(11) -0.0016(10)
F104 0.0499(11) 0.0464(12) 0.0868(16) 0.0085(11) 0.0327(11) 0.0179(10)
F105 0.0226(8) 0.0452(11) 0.0765(13) 0.0021(9) 0.0156(8) 0.0033(7)
F106 0.0480(10) 0.0523(11) 0.0373(9) 0.0077(8) 0.0086(8) -0.0138(9)
F107 0.0517(11) 0.0737(15) 0.0348(9) 0.0122(9) 0.0032(8) 0.0012(10)
F108 0.0408(10) 0.0709(15) 0.0444(10) -0.0126(10) -0.0092(8) 0.0069(10)
F109 0.0509(11) 0.0525(13) 0.0682(14) -0.0096(11) -0.0011(10) -0.0154(10)
F110 0.0476(10) 0.0432(11) 0.0507(11) 0.0067(8) 0.0072(8) -0.0111(9)
F111 0.0600(13) 0.0448(12) 0.0768(15) -0.0116(11) 0.0240(11) -0.0008(10)
F112 0.0546(13) 0.120(2) 0.0567(13) -0.0331(14) 0.0089(11) 0.0340(15)
F113 0.0367(10) 0.195(4) 0.0422(11) 0.0142(16) 0.0240(9) 0.0090(16)
F114 0.0502(12) 0.125(3) 0.0638(14) 0.0352(15) 0.0092(11) -0.0397(15)
F115 0.0545(11) 0.0476(12) 0.0552(11) -0.0014(9) 0.0090(9) -0.0180(10)

loop_
_atom_type_symbol
_atom_type_description
_atom_type_scat_dispersion_real
_atom_type_scat_dispersion_imag
_atom_type_scat_source
C C 0.0181 0.0091 'International Tables Vol C Tables 4.2.6.8 and 6.1.1.4'
H H 0.0000 0.0000 'International Tables Vol C Tables 4.2.6.8 and 6.1.1.4'
N N 0.0311 0.0180 'International Tables Vol C Tables 4.2.6.8 and 6.1.1.4'
O O 0.0492 0.0322 'International Tables Vol C Tables 4.2.6.8 and 6.1.1.4'
F F 0.0727 0.0534 'International Tables Vol C Tables 4.2.6.8 and 6.1.1.4'
B B 0.0090 0.0039 'International Tables Vol C Tables 4.2.6.8 and 6.1.1.4'
Cl Cl 0.3639 0.7018 'International Tables Vol C Tables 4.2.6.8 and 6.1.1.4'

loop_
_geom_angle_atom_site_label_1
_geom_angle_atom_site_label_2
_geom_angle_atom_site_label_3
_geom_angle
N1 B1 O2 104.2(2)
N1 B1 C3 110.5(2)
O2 B1 C3 106.5(2)
N1 B1 C9 114.0(2)
O2 B1 C9 103.3(2)
C3 B1 C9 117.0(2)
C1 N1 C15 116.8(2)
C1 N1 B1 121.7(2)
C15 N1 B1 121.4(2)
O1 C1 N1 129.0(3)
O1 C1 N2 117.3(3)
N1 C1 N2 113.7(2)
C2 N2 C1 119.1(2)
C2 N2 C21 121.1(2)
C1 N2 C21 119.3(2)
O2 C2 N2 123.2(3)
O2 C2 C27 115.7(2)
N2 C2 C27 121.1(3)
C2 O2 B1 117.4(2)
C8 C3 C4 114.4(3)
C8 C3 B1 125.6(3)
C4 C3 B1 120.0(3)
F1 C4 C5 117.1(3)
F1 C4 C3 119.7(3)
C5 C4 C3 123.2(3)
F2 C5 C6 119.3(3)
F2 C5 C4 120.7(3)
C6 C5 C4 120.0(3)
F3 C6 C5 120.6(3)
F3 C6 C7 120.0(3)
C5 C6 C7 119.4(3)
F4 C7 C8 121.5(3)
F4 C7 C6 119.9(3)
C8 C7 C6 118.6(3)
F5 C8 C7 115.6(3)
F5 C8 C3 120.0(3)
C7 C8 C3 124.4(3)
C10 C9 C14 114.0(3)
C10 C9 B1 119.2(2)
C14 C9 B1 126.8(2)
F6 C10 C11 117.1(2)
F6 C10 C9 118.5(2)
C11 C10 C9 124.5(3)
F7 C11 C10 121.6(3)
F7 C11 C12 119.3(3)
C10 C11 C12 119.1(3)
F8 C12 C13 121.2(3)
F8 C12 C11 119.9(3)
C13 C12 C11 118.8(3)
F9 C13 C12 119.1(3)
F9 C13 C14 120.4(3)
C12 C13 C14 120.4(3)
F10 C14 C13 116.1(2)
F10 C14 C9 120.7(3)
C13 C14 C9 123.2(3)
C16 C15 C20 119.9(3)
C16 C15 N1 120.5(3)
C20 C15 N1 119.6(3)
C15 C16 C17 120.6(3)
C15 C16 H16 119.7
C17 C16 H16 119.7
C18 C17 C16 118.9(3)
C18 C17 H17 120.5
C16 C17 H17 120.5
C19 C18 C17 121.3(3)
C19 C18 Cl1 119.7(3)
C17 C18 Cl1 119.0(2)
C18 C19 C20 119.4(3)
C18 C19 H19 120.3
C20 C19 H19 120.3
C15 C20 C19 119.8(3)
C15 C20 H20 120.1
C19 C20 H20 120.1
N2 C21 C22 113.1(2)
N2 C21 C26 111.3(2)
C22 C21 C26 112.4(2)
N2 C21 H21 106.6
C22 C21 H21 106.6
C26 C21 H21 106.6
C21 C22 C23 109.3(3)
C21 C22 H22A 109.8
C23 C22 H22A 109.8
C21 C22 H22B 109.8
C23 C22 H22B 109.8
H22A C22 H22B 108.3
C24 C23 C22 110.8(3)
C24 C23 H23A 109.5
C22 C23 H23A 109.5
C24 C23 H23B 109.5
C22 C23 H23B 109.5
H23A C23 H23B 108.1
C25 C24 C23 111.2(3)
C25 C24 H24A 109.4
C23 C24 H24A 109.4
C25 C24 H24B 109.4
C23 C24 H24B 109.4
H24A C24 H24B 108.0
C24 C25 C26 111.6(3)
C24 C25 H25A 109.3
C26 C25 H25A 109.3
C24 C25 H25B 109.3
C26 C25 H25B 109.3
H25A C25 H25B 108.0
C25 C26 C21 109.8(3)
C25 C26 H26A 109.7
C21 C26 H26A 109.7
C25 C26 H26B 109.7
C21 C26 H26B 109.7
H26A C26 H26B 108.2
C32 C27 C28 119.0(3)
C32 C27 C2 121.2(3)
C28 C27 C2 119.6(3)
F11 C28 C29 120.1(3)
F11 C28 C27 119.3(3)
C29 C28 C27 120.6(3)
F12 C29 C30 120.3(3)
F12 C29 C28 120.0(3)
C30 C29 C28 119.7(3)
F13 C30 C29 120.6(3)
F13 C30 C31 119.0(3)
C29 C30 C31 120.4(3)
F14 C31 C32 120.8(3)
F14 C31 C30 119.9(3)
C32 C31 C30 119.2(3)
F15 C32 C27 119.3(3)
F15 C32 C31 119.7(3)
C27 C32 C31 121.0(3)
N101 B101 O102 104.1(2)
N101 B101 C109 109.3(2)
O102 B101 C109 109.3(2)
N101 B101 C103 116.6(2)
O102 B101 C103 102.1(2)
C109 B101 C103 114.4(2)
C101 N101 C115 115.7(2)
C101 N101 B101 123.7(2)
C115 N101 B101 120.6(2)
O101 C101 N101 129.0(3)
O101 C101 N102 117.7(3)
N101 C101 N102 113.3(2)
C102 N102 C101 119.2(2)
C102 N102 C121 121.8(2)
C101 N102 C121 118.0(2)
O102 C102 N102 123.9(2)
O102 C102 C127 115.3(2)
N102 C102 C127 120.7(2)
C102 O102 B101 117.4(2)
C104 C103 C108 114.0(3)
C104 C103 B101 127.4(2)
C108 C103 B101 118.5(3)
F101 C104 C105 115.9(3)
F101 C104 C103 120.4(3)
C105 C104 C103 123.7(3)
F102 C105 C104 121.0(3)
F102 C105 C106 118.8(3)
C104 C105 C106 120.2(3)
F103 C106 C107 120.7(3)
F103 C106 C105 120.9(3)
C107 C106 C105 118.4(3)
F104 C107 C108 120.7(3)
F104 C107 C106 119.7(3)
C108 C107 C106 119.6(3)
F105 C108 C107 116.8(3)
F105 C108 C103 119.1(3)
C107 C108 C103 124.1(3)
C114 C109 C110 114.6(3)
C114 C109 B101 122.8(3)
C110 C109 B101 122.2(3)
F106 C110 C111 116.2(3)
F106 C110 C109 120.4(3)
C111 C110 C109 123.4(3)
F107 C111 C112 120.2(3)
F107 C111 C110 120.3(3)
C112 C111 C110 119.5(3)
F108 C112 C111 120.1(3)
F108 C112 C113 120.3(3)
C111 C112 C113 119.6(3)
F109 C113 C112 120.5(3)
F109 C113 C114 120.1(3)
C112 C113 C114 119.4(3)
F110 C114 C113 117.0(3)
F110 C114 C109 119.5(3)
C113 C114 C109 123.5(3)
C116 C115 C120 120.7(3)
C116 C115 N101 120.0(3)
C120 C115 N101 119.2(3)
C115 C116 C117 119.5(3)
C115 C116 H116 120.2
C117 C116 H116 120.2
C118 C117 C116 119.6(3)
C118 C117 H117 120.2
C116 C117 H117 120.2
C117 C118 C119 121.4(3)
C117 C118 Cl12 119.9(2)
C119 C118 Cl12 118.7(3)
C118 C119 C120 119.3(3)
C118 C119 H119 120.3
C120 C119 H119 120.3
C115 C120 C119 119.6(3)
C115 C120 H120 120.2
C119 C120 H120 120.2
N102 C121 C126 112.6(3)
N102 C121 C122 110.7(2)
C126 C121 C122 113.6(3)
N102 C121 H121 106.5
C126 C121 H121 106.5
C122 C121 H121 106.5
C121 C122 C123 109.3(3)
C121 C122 H12A 109.8
C123 C122 H12A 109.8
C121 C122 H12B 109.8
C123 C122 H12B 109.8
H12A C122 H12B 108.3
C124 C123 C122 110.9(4)
C124 C123 H12C 109.5
C122 C123 H12C 109.5
C124 C123 H12D 109.5
C122 C123 H12D 109.5
H12C C123 H12D 108.1
C123 C124 C125 110.9(3)
C123 C124 H12E 109.5
C125 C124 H12E 109.5
C123 C124 H12F 109.5
C125 C124 H12F 109.5
H12E C124 H12F 108.1
C124 C125 C126 110.5(3)
C124 C125 H12G 109.5
C126 C125 H12G 109.5
C124 C125 H12H 109.5
C126 C125 H12H 109.5
H12G C125 H12H 108.1
C121 C126 C125 108.8(3)
C121 C126 H12I 109.9
C125 C126 H12I 109.9
C121 C126 H12J 109.9
C125 C126 H12J 109.9
H12I C126 H12J 108.3
C132 C127 C128 119.1(3)
C132 C127 C102 119.5(3)
C128 C127 C102 121.3(3)
F111 C128 C127 120.2(3)
F111 C128 C129 119.2(3)
C127 C128 C129 120.6(4)
F112 C129 C130 120.4(3)
F112 C129 C128 120.5(4)
C130 C129 C128 119.1(4)
F113 C130 C131 119.8(4)
F113 C130 C129 119.3(4)
C131 C130 C129 120.9(3)
F114 C131 C130 120.9(3)
F114 C131 C132 119.6(4)
C130 C131 C132 119.5(4)
F115 C132 C127 120.0(3)
F115 C132 C131 119.2(3)
C127 C132 C131 120.8(4)

loop_
_geom_bond_atom_site_label_1
_geom_bond_atom_site_label_2
_geom_bond_distance
B1 N1 1.541(3)
B1 O2 1.557(4)
B1 C3 1.617(4)
B1 C9 1.637(4)
N1 C1 1.334(4)
N1 C15 1.441(4)
C1 O1 1.213(3)
C1 N2 1.477(4)
N2 C2 1.333(3)
N2 C21 1.503(4)
C2 O2 1.261(4)
C2 C27 1.497(4)
C3 C8 1.381(4)
C3 C4 1.395(4)
C4 F1 1.350(4)
C4 C5 1.373(4)
C5 F2 1.350(4)
C5 C6 1.373(5)
C6 F3 1.340(4)
C6 C7 1.385(5)
C7 F4 1.333(4)
C7 C8 1.378(5)
C8 F5 1.354(4)
C9 C10 1.393(4)
C9 C14 1.394(4)
C10 F6 1.352(3)
C10 C11 1.371(4)
C11 F7 1.342(3)
C11 C12 1.387(4)
C12 F8 1.334(4)
C12 C13 1.373(4)
C13 F9 1.343(3)
C13 C14 1.375(4)
C14 F10 1.347(3)
C15 C16 1.376(4)
C15 C20 1.386(4)
C16 C17 1.384(5)
C16 H16 0.9500
C17 C18 1.380(5)
C17 H17 0.9500
C18 C19 1.372(5)
C18 Cl1 1.750(3)
C19 C20 1.391(4)
C19 H19 0.9500
C20 H20 0.9500
C21 C22 1.520(4)
C21 C26 1.529(4)
C21 H21 1.0000
C22 C23 1.531(5)
C22 H22A 0.9900
C22 H22B 0.9900
C23 C24 1.529(5)
C23 H23A 0.9900
C23 H23B 0.9900
C24 C25 1.521(5)
C24 H24A 0.9900
C24 H24B 0.9900
C25 C26 1.521(4)
C25 H25A 0.9900
C25 H25B 0.9900
C26 H26A 0.9900
C26 H26B 0.9900
C27 C32 1.378(4)
C27 C28 1.383(4)
C28 F11 1.334(3)
C28 C29 1.382(4)
C29 F12 1.338(4)
C29 C30 1.371(5)
C30 F13 1.330(4)
C30 C31 1.387(5)
C31 F14 1.330(4)
C31 C32 1.379(4)
C32 F15 1.348(4)
B101 N101 1.532(4)
B101 O102 1.563(3)
B101 C109 1.615(4)
B101 C103 1.637(5)
N101 C101 1.329(4)
N101 C115 1.451(3)
C101 O101 1.209(4)
C101 N102 1.487(3)
N102 C102 1.330(3)
N102 C121 1.501(4)
C102 O102 1.267(3)
C102 C127 1.496(4)
C103 C104 1.389(4)
C103 C108 1.394(4)
C104 F101 1.356(3)
C104 C105 1.367(5)
C105 F102 1.342(4)
C105 C106 1.387(5)
C106 F103 1.331(4)
C106 C107 1.381(5)
C107 F104 1.347(4)
C107 C108 1.370(5)
C108 F105 1.350(4)
C109 C114 1.388(4)
C109 C110 1.389(4)
C110 F106 1.341(4)
C110 C111 1.386(4)
C111 F107 1.341(4)
C111 C112 1.371(5)
C112 F108 1.344(4)
C112 C113 1.374(5)
C113 F109 1.343(4)
C113 C114 1.387(5)
C114 F110 1.346(4)
C115 C116 1.380(4)
C115 C120 1.386(4)
C116 C117 1.393(4)
C116 H116 0.9500
C117 C118 1.368(5)
C117 H117 0.9500
C118 C119 1.382(5)
C118 Cl12 1.738(3)
C119 C120 1.387(4)
C119 H119 0.9500
C120 H120 0.9500
C121 C126 1.522(5)
C121 C122 1.526(4)
C121 H121 1.0000
C122 C123 1.533(5)
C122 H12A 0.9900
C122 H12B 0.9900
C123 C124 1.512(8)
C123 H12C 0.9900
C123 H12D 0.9900
C124 C125 1.516(6)
C124 H12E 0.9900
C124 H12F 0.9900
C125 C126 1.540(5)
C125 H12G 0.9900
C125 H12H 0.9900
C126 H12I 0.9900
C126 H12J 0.9900
C127 C132 1.370(5)
C127 C128 1.380(5)
C128 F111 1.344(4)
C128 C129 1.389(5)
C129 F112 1.330(5)
C129 C130 1.373(7)
C130 F113 1.338(4)
C130 C131 1.364(7)
C131 F114 1.337(5)
C131 C132 1.387(5)
C132 F115 1.334(4)
